data_2104456
loop_
_publ_author_name
'Posse, Jose Maria'
'Grzechnik, Andrzej'
'Friese, Karen'

_publ_section_title
;
 Ternary fluorides Ba<i>M</i>F~4~ (<i>M</i> = Zn, Mg and Mn) at low
 temperatures
;
_journal_coeditor_code SN5085
_journal_issue 5
_journal_name_full 'Acta Crystallographica Section B'
_journal_page_first 576
_journal_page_last 586
_journal_paper_doi 10.1107/S0108768109027177
_journal_volume 65
_journal_year 2009
_chemical_formula_sum 'Ba F4 Zn'
_chemical_formula_weight 278.7
_chemical_name_systematic ' ?'
_space_group_IT_number 36
_symmetry_cell_setting orthorhombic
_symmetry_space_group_name_Hall 'C 2c -2'
_symmetry_space_group_name_H-M 'C m c 21'
_cell_angle_alpha 90
_cell_angle_beta 90
_cell_angle_gamma 90
_cell_formula_units_Z 4
_cell_length_a 4.19684(3)
_cell_length_b 14.55067(11)
_cell_length_c 5.84241(4)
_cell_measurement_temperature 200
_cell_volume 356.777(4)
_computing_cell_refinement 'RECIPE Version 1.16 (2004), STOE & Cie GmbH'
_computing_data_collection 'STOE MainMenu Version 1.39 (2004), STOE & Cie GmbH'
_computing_data_reduction 'STOE X-RED, STOE & Cie GmbH + Jana2006'
_computing_publication_material 'Jana2006 (Petricek, Dusek & Palatinus, 2006)'
_computing_structure_refinement 'Jana2006 (Petricek, Dusek & Palatinus, 2006)'
_diffrn_ambient_temperature 200
_diffrn_measured_fraction_theta_max 0.987
_diffrn_measurement_device 'four-cycle diffractometer'
_diffrn_measurement_device_type 'IPDS Stoe II'
_diffrn_measurement_method \omega-scans
_diffrn_radiation_monochromator graphite
_diffrn_radiation_type Synchrotron
_diffrn_radiation_wavelength 0.75
_diffrn_reflns_av_R_equivalents 0.1289
_diffrn_reflns_av_sigmaI/netI 0.0128
_diffrn_reflns_limit_h_max 5
_diffrn_reflns_limit_h_min -5
_diffrn_reflns_limit_k_max 20
_diffrn_reflns_limit_k_min -20
_diffrn_reflns_limit_l_max 6
_diffrn_reflns_limit_l_min -8
_diffrn_reflns_number 1111
_diffrn_reflns_reduction_process Jana2006
_diffrn_reflns_theta_full 0.987
_diffrn_reflns_theta_max 31.71
_diffrn_reflns_theta_min 2.95
_exptl_absorpt_coefficient_mu 20.628
_exptl_absorpt_correction_T_max 0.6234
_exptl_absorpt_correction_T_min 0.4763
_exptl_absorpt_correction_type numerical
_exptl_absorpt_process_details 'STOE X-RED'
_exptl_crystal_colour colourless
_exptl_crystal_density_diffrn 5.1872
_exptl_crystal_F_000 488
_exptl_crystal_size_max 0.024
_exptl_crystal_size_mid 0.017
_exptl_crystal_size_min 0.011
_refine_diff_density_max 3.33
_refine_diff_density_min -2.89
_refine_ls_abs_structure_details 'inversion twin'
_refine_ls_abs_structure_Flack 0.00(5)
_refine_ls_extinction_coef 15E1(7)
_refine_ls_extinction_method 'B-C type 1 Gaussian isotropic (Becker & Coppens, 1974)'
_refine_ls_goodness_of_fit_ref 4.99
_refine_ls_number_constraints 1
_refine_ls_number_parameters 37
_refine_ls_number_reflns 484
_refine_ls_number_restraints 0
_refine_ls_R_factor_all 0.0648
_refine_ls_R_factor_gt 0.0612
_refine_ls_shift/su_max 0.0012
_refine_ls_shift/su_mean 0.0002
_refine_ls_structure_factor_coef F
_refine_ls_weighting_details w=1/(\s^2^(F)+0.0001F^2^)
_refine_ls_weighting_scheme sigma
_refine_ls_wR_factor_gt 0.0688
_refine_ls_wR_factor_ref 0.0689
_reflns_number_gt 458
_reflns_number_total 484
_reflns_threshold_expression I>3\s(I)
_cod_data_source_file sn5085.cif
_cod_data_source_block BaZnF4200K
_cod_depositor_comments
;
The following automatic conversions were performed:
'_exptl_absorpt_correction_type' value 'Numerical' changed to 'numerical'
according to '/home/saulius/struct/CIF-dictionaries/cif_core.dic'
dictionary named 'cif_core.dic' version 2.4.1 from 2010-06-29.

Automatic conversion script
Id: cif_fix_enum 1527 2010-12-29 10:47:43Z saulius 

The following automatic conversions were performed:

'_exptl_absorpt_correction_type' value 'Numerical' changed to
'numerical' according to
/home/saulius/struct/CIF-dictionaries/cif_core.dic dictionary named
'cif_core.dic' version 2.4.1 from 2010-06-29.

Automatic conversion script
Id: cif_fix_values 1715 2011-07-08 13:25:40Z adriana 
;
_cod_original_cell_volume 356.774(2)
_cod_original_sg_symbol_Hall 'C -2x;-2yc;2zc'
_cod_original_formula_sum 'Ba1 F4 Zn1'
_cod_database_code 2104456
_cod_database_fobs_code 2104456

loop_
_symmetry_equiv_pos_site_id
_symmetry_equiv_pos_as_xyz
1 x,y,z
2 -x,-y,z+1/2
3 x,-y,z+1/2
4 -x,y,z
5 x+1/2,y+1/2,z
6 -x+1/2,-y+1/2,z+1/2
7 x+1/2,-y+1/2,z+1/2
8 -x+1/2,y+1/2,z

loop_
_atom_site_type_symbol
_atom_site_label
_atom_site_fract_x
_atom_site_fract_y
_atom_site_fract_z
_atom_site_U_iso_or_equiv
_atom_site_adp_type
_atom_site_calc_flag
_atom_site_refinement_flags
_atom_site_occupancy
_atom_site_disorder_assembly
_atom_site_disorder_group
Ba Ba 0.5 0.35248(8) 0.4600(5) 0.0111(4) Uani d . 1 . .
Zn Zn 0 0.41302(17) 0 0.0081(8) Uani d . 1 . .
F F1 0 0.3024(10) 0.194(3) 0.011(4) Uani d . 1 . .
F F2 0 0.3318(12) -0.276(3) 0.012(4) Uani d . 1 . .
F F3 0 0.4708(10) 0.316(3) 0.012(4) Uani d . 1 . .
F F4 0.5 0.4224(10) 0.003(3) 0.014(4) Uani d . 1 . .

loop_
_atom_site_aniso_label
_atom_site_aniso_U_11
_atom_site_aniso_U_22
_atom_site_aniso_U_33
_atom_site_aniso_U_12
_atom_site_aniso_U_13
_atom_site_aniso_U_23
_atom_site_aniso_type_symbol
Ba 0.0070(6) 0.0130(6) 0.0132(8) 0 0 0.0044(7) Ba
Zn 0.0090(11) 0.0066(10) 0.0089(18) 0 0 0.0008(10) Zn
F1 0.010(8) 0.011(7) 0.011(8) 0 0 0.006(6) F
F2 0.012(8) 0.019(8) 0.006(7) 0 0 -0.008(6) F
F3 0.015(8) 0.011(6) 0.011(7) 0 0 0.000(6) F
F4 0.008(6) 0.024(7) 0.010(8) 0 0 0.001(6) F

loop_
_atom_type_symbol
_atom_type_scat_dispersion_real
_atom_type_scat_dispersion_imag
_atom_type_scat_source
Ba -0.205 2.539 'International Tables Vol C tables 4.2.6.8 and 6.1.1.1'
Zn 0.257 1.578 'International Tables Vol C tables 4.2.6.8 and 6.1.1.1'
F 0.020 0.012 'International Tables Vol C tables 4.2.6.8 and 6.1.1.1'

loop_
_geom_angle_atom_site_label_1
_geom_angle_atom_site_label_2
_geom_angle_atom_site_label_3
_geom_angle_site_symmetry_1
_geom_angle_site_symmetry_2
_geom_angle_site_symmetry_3
_geom_angle
_geom_angle_publ_flag
F1 Ba F1 . . 1_655 101.5(4) yes
F1 Ba F1 . . 6_555 93.9(4) yes
F1 Ba F2 . . 1_556 71.7(4) yes
F1 Ba F2 . . 1_656 157.8(5) yes
F1 Ba F2 . . 6_555 59.9(3) yes
F1 Ba F3 . . . 54.7(4) yes
F1 Ba F3 . . 1_655 124.4(5) yes
F1 Ba F4 . . . 63.9(4) yes
F1 Ba F4 . . 1_556 128.9(3) yes
F1 Ba F4 . . 2_665 108.2(4) yes
F1 Ba F1 1_655 . 6_555 93.9(4) yes
F1 Ba F2 1_655 . 1_556 157.8(5) yes
F1 Ba F2 1_655 . 1_656 71.7(4) yes
F1 Ba F2 1_655 . 6_555 59.9(3) yes
F1 Ba F3 1_655 . . 124.4(5) yes
F1 Ba F3 1_655 . 1_655 54.7(4) yes
F1 Ba F4 1_655 . . 63.9(4) yes
F1 Ba F4 1_655 . 1_556 128.9(3) yes
F1 Ba F4 1_655 . 2_665 108.2(4) yes
F1 Ba F2 6_555 . 1_556 66.2(4) yes
F1 Ba F2 6_555 . 1_656 66.2(4) yes
F1 Ba F2 6_555 . 6_555 58.5(5) yes
F1 Ba F3 6_555 . . 132.2(2) yes
F1 Ba F3 6_555 . 1_655 132.2(2) yes
F1 Ba F4 6_555 . . 142.1(5) yes
F1 Ba F4 6_555 . 1_556 76.5(5) yes
F1 Ba F4 6_555 . 2_665 144.3(5) yes
F2 Ba F2 1_556 . 1_656 106.4(4) yes
F2 Ba F2 1_556 . 6_555 99.6(4) yes
F2 Ba F3 1_556 . . 69.6(4) yes
F2 Ba F3 1_556 . 1_655 146.6(5) yes
F2 Ba F4 1_556 . . 126.2(3) yes
F2 Ba F4 1_556 . 1_556 58.3(3) yes
F2 Ba F4 1_556 . 2_665 94.0(4) yes
F2 Ba F2 1_656 . 6_555 99.6(4) yes
F2 Ba F3 1_656 . . 146.6(5) yes
F2 Ba F3 1_656 . 1_655 69.6(4) yes
F2 Ba F4 1_656 . . 126.2(3) yes
F2 Ba F4 1_656 . 1_556 58.3(3) yes
F2 Ba F4 1_656 . 2_665 94.0(4) yes
F2 Ba F3 6_555 . . 113.8(4) yes
F2 Ba F3 6_555 . 1_655 113.8(4) yes
F2 Ba F4 6_555 . . 83.6(5) yes
F2 Ba F4 6_555 . 1_556 135.0(4) yes
F2 Ba F4 6_555 . 2_665 157.2(4) yes
F3 Ba F3 . . 1_655 95.2(3) yes
F3 Ba F4 . . . 60.5(4) yes
F3 Ba F4 . . 1_556 95.6(4) yes
F3 Ba F4 . . 2_665 54.5(3) yes
F3 Ba F4 1_655 . . 60.5(4) yes
F3 Ba F4 1_655 . 1_556 95.6(4) yes
F3 Ba F4 1_655 . 2_665 54.5(3) yes
F4 Ba F4 . . 1_556 141.4(4) yes
F4 Ba F4 . . 2_665 73.6(4) yes
F4 Ba F4 1_556 . 2_665 67.8(4) yes
F1 Zn F2 . . . 89.0(7) yes
F1 Zn F3 . . . 79.3(7) yes
F1 Zn F3 . . 2_564 177.2(7) yes
F1 Zn F4 . . 1_455 92.7(4) yes
F1 Zn F4 . . . 92.7(4) yes
F2 Zn F3 . . . 168.3(7) yes
F2 Zn F3 . . 2_564 93.8(7) yes
F2 Zn F4 . . 1_455 92.6(4) yes
F2 Zn F4 . . . 92.6(4) yes
F3 Zn F3 . . 2_564 98.0(7) yes
F3 Zn F4 . . 1_455 88.0(5) yes
F3 Zn F4 . . . 88.0(5) yes
F3 Zn F4 2_564 . 1_455 87.2(4) yes
F3 Zn F4 2_564 . . 87.2(4) yes
F4 Zn F4 1_455 . . 172.5(6) yes
F2 F1 F2 . . 1_556 163.2(8) yes
F2 F1 F2 . . 6_455 99.4(6) yes
F2 F1 F2 . . 6_555 99.4(6) yes
F2 F1 F3 . . . 97.3(8) yes
F2 F1 F4 . . 1_455 62.3(5) yes
F2 F1 F4 . . . 62.3(5) yes
F2 F1 F2 1_556 . 6_455 91.9(6) yes
F2 F1 F2 1_556 . 6_555 91.9(6) yes
F2 F1 F3 1_556 . . 65.9(6) yes
F2 F1 F4 1_556 . 1_455 107.1(6) yes
F2 F1 F4 1_556 . . 107.1(6) yes
F2 F1 F2 6_455 . 6_555 93.9(6) yes
F2 F1 F3 6_455 . . 129.5(4) yes
F2 F1 F4 6_455 . 1_455 84.6(4) yes
F2 F1 F4 6_455 . . 160.9(8) yes
F2 F1 F3 6_555 . . 129.5(4) yes
F2 F1 F4 6_555 . 1_455 160.9(8) yes
F2 F1 F4 6_555 . . 84.6(4) yes
F3 F1 F4 . . 1_455 62.4(5) yes
F3 F1 F4 . . . 62.4(5) yes
F4 F1 F4 1_455 . . 90.7(5) yes
F1 F2 F1 1_554 . . 163.2(8) yes
F1 F2 F1 1_554 . 6_454 81.2(5) yes
F1 F2 F1 1_554 . 6_554 81.2(5) yes
F1 F2 F3 1_554 . 1_554 48.2(5) yes
F1 F2 F3 1_554 . 2_564 108.5(7) yes
F1 F2 F4 1_554 . 1_455 127.3(5) yes
F1 F2 F4 1_554 . . 127.3(5) yes
F1 F2 F1 . . 6_454 87.4(6) yes
F1 F2 F1 . . 6_554 87.4(6) yes
F1 F2 F3 . . 1_554 148.5(8) yes
F1 F2 F3 . . 2_564 88.2(7) yes
F1 F2 F4 . . 1_455 61.6(5) yes
F1 F2 F4 . . . 61.6(5) yes
F1 F2 F1 6_454 . 6_554 93.9(6) yes
F1 F2 F3 6_454 . 1_554 113.2(5) yes
F1 F2 F3 6_454 . 2_564 132.8(4) yes
F1 F2 F4 6_454 . 1_455 79.5(4) yes
F1 F2 F4 6_454 . . 148.4(8) yes
F1 F2 F3 6_554 . 1_554 113.2(5) yes
F1 F2 F3 6_554 . 2_564 132.8(4) yes
F1 F2 F4 6_554 . 1_455 148.4(8) yes
F1 F2 F4 6_554 . . 79.5(4) yes
F3 F2 F3 1_554 . 2_564 60.3(6) yes
F3 F2 F4 1_554 . 1_455 97.6(6) yes
F3 F2 F4 1_554 . . 97.6(6) yes
F3 F2 F4 2_564 . 1_455 57.5(4) yes
F3 F2 F4 2_564 . . 57.5(4) yes
F4 F2 F4 1_455 . . 90 yes
F1 F3 F2 . . 1_556 65.9(6) yes
F1 F3 F2 . . 2_565 153.2(9) yes
F1 F3 F3 . . 2_564 90.0(7) yes
F1 F3 F3 . . 2_565 122.4(8) yes
F1 F3 F4 . . 1_455 65.6(5) yes
F1 F3 F4 . . . 65.6(5) yes
F1 F3 F4 . . 2_565 129.4(4) yes
F1 F3 F4 . . 2_665 129.4(4) yes
F2 F3 F2 1_556 . 2_565 141.0(8) yes
F2 F3 F3 1_556 . 2_564 155.9(7) yes
F2 F3 F3 1_556 . 2_565 56.6(5) yes
F2 F3 F4 1_556 . 1_455 109.1(5) yes
F2 F3 F4 1_556 . . 109.1(5) yes
F2 F3 F4 1_556 . 2_565 93.5(6) yes
F2 F3 F4 1_556 . 2_665 93.5(6) yes
F2 F3 F3 2_565 . 2_564 63.1(5) yes
F2 F3 F3 2_565 . 2_565 84.4(6) yes
F2 F3 F4 2_565 . 1_455 97.1(6) yes
F2 F3 F4 2_565 . . 97.1(6) yes
F2 F3 F4 2_565 . 2_565 62.1(4) yes
F2 F3 F4 2_565 . 2_665 62.1(4) yes
F3 F3 F3 2_564 . 2_565 147.6(7) yes
F3 F3 F4 2_564 . 1_455 57.1(4) yes
F3 F3 F4 2_564 . . 57.1(4) yes
F3 F3 F4 2_564 . 2_565 102.6(6) yes
F3 F3 F4 2_564 . 2_665 102.6(6) yes
F3 F3 F4 2_565 . 1_455 132.8(4) yes
F3 F3 F4 2_565 . . 132.8(4) yes
F3 F3 F4 2_565 . 2_565 58.4(5) yes
F3 F3 F4 2_565 . 2_665 58.4(5) yes
F4 F3 F4 1_455 . . 93.9(6) yes
F4 F3 F4 1_455 . 2_565 80.7(4) yes
F4 F3 F4 1_455 . 2_665 157.3(8) yes
F4 F3 F4 . . 2_565 157.3(8) yes
F4 F3 F4 . . 2_665 80.7(4) yes
F4 F3 F4 2_565 . 2_665 95.7(6) yes
F1 F4 F1 . . 1_655 90.7(5) yes
F1 F4 F2 . . . 56.1(5) yes
F1 F4 F2 . . 1_655 116.7(7) yes
F1 F4 F3 . . . 52.0(4) yes
F1 F4 F3 . . 1_655 115.1(7) yes
F1 F4 F3 . . 2_564 86.8(3) yes
F1 F4 F3 . . 2_664 177.0(6) yes
F1 F4 F2 1_655 . . 116.7(7) yes
F1 F4 F2 1_655 . 1_655 56.1(5) yes
F1 F4 F3 1_655 . . 115.1(7) yes
F1 F4 F3 1_655 . 1_655 52.0(4) yes
F1 F4 F3 1_655 . 2_564 177.0(6) yes
F1 F4 F3 1_655 . 2_664 86.8(3) yes
F2 F4 F2 . . 1_655 90 yes
F2 F4 F3 . . . 86.7(3) yes
F2 F4 F3 . . 1_655 167.5(8) yes
F2 F4 F3 . . 2_564 60.5(5) yes
F2 F4 F3 . . 2_664 123.7(7) yes
F2 F4 F3 1_655 . . 167.5(8) yes
F2 F4 F3 1_655 . 1_655 86.7(3) yes
F2 F4 F3 1_655 . 2_564 123.7(7) yes
F2 F4 F3 1_655 . 2_664 60.5(5) yes
F3 F4 F3 . . 1_655 93.9(6) yes
F3 F4 F3 . . 2_564 64.5(5) yes
F3 F4 F3 . . 2_664 130.8(7) yes
F3 F4 F3 1_655 . 2_564 130.8(7) yes
F3 F4 F3 1_655 . 2_664 64.5(5) yes
F3 F4 F3 2_564 . 2_664 95.7(6) yes

loop_
_geom_bond_atom_site_label_1
_geom_bond_atom_site_label_2
_geom_bond_site_symmetry_1
_geom_bond_site_symmetry_2
_geom_bond_distance
_geom_bond_publ_flag
Ba F1 . . 2.710(11) yes
Ba F1 . 1_655 2.710(11) yes
Ba F1 . 6_555 2.636(16) yes
Ba F2 . 1_556 2.621(10) yes
Ba F2 . 1_656 2.621(10) yes
Ba F2 . 6_555 3.016(18) yes
Ba F3 . . 2.841(10) yes
Ba F3 . 1_655 2.841(10) yes
Ba F4 . . 2.855(17) yes
Ba F4 . 1_556 3.333(17) yes
Ba F4 . 2_665 3.286(15) yes
Zn F1 . . 1.970(16) yes
Zn F2 . . 2.000(17) yes
Zn F3 . . 2.029(18) yes
Zn F3 . 2_564 2.003(16) yes
Zn F4 . 1_455 2.1029(10) yes
Zn F4 . . 2.1029(10) yes
F1 F2 . . 2.78(2) yes
F1 F2 . 1_556 3.12(2) yes
F1 F2 . 6_455 2.871(16) yes
F1 F2 . 6_555 2.871(16) yes
F1 F3 . . 2.55(2) yes
F1 F4 . 1_455 2.949(16) yes
F1 F4 . . 2.949(16) yes
F2 F3 . 1_554 3.12(2) yes
F2 F3 . 2_564 2.92(2) yes
F2 F4 . 1_455 2.967(17) yes
F2 F4 . . 2.967(17) yes
F3 F3 . 2_564 3.04(3) yes
F3 F3 . 2_565 3.04(3) yes
F3 F4 . 1_455 2.871(17) yes
F3 F4 . . 2.871(17) yes
F3 F4 . 2_565 2.831(15) yes
F3 F4 . 2_665 2.831(15) yes
